data_4033792
loop_
_publ_author_name
'Xu, Changming'
'Zhu, Zhaobin'
'Wang, Yongchang'
'Jing, Zhiguo'
'Gao, Bin'
'Zhao, Li'
'Dong, Wen-Kui'

_publ_section_title
;
 Oxidative \a-Trichloromethylation of Tertiary Amines: An Entry to
 \a-Amino Acid Esters.
;
_journal_issue 4
_journal_name_full 'The Journal of organic chemistry'
_journal_page_first 2234
_journal_page_last 2242
_journal_paper_doi 10.1021/acs.joc.8b03238
_journal_volume 84
_journal_year 2019
_chemical_formula_moiety 'C17 H16 Cl3 N'
_chemical_formula_sum 'C17 H16 Cl3 N'
_chemical_formula_weight 340.66
_space_group_crystal_system monoclinic
_space_group_IT_number 14
_space_group_name_Hall '-P 2ybc'
_space_group_name_H-M_alt 'P 1 21/c 1'
_atom_sites_solution_hydrogens geom
_atom_sites_solution_primary direct
_audit_creation_date 2018-12-28
_audit_creation_method
;
Olex2 1.2
(compiled 2018.05.29 svn.r3508 for OlexSys, GUI svn.r5506)
;
_cell_angle_alpha 90
_cell_angle_beta 91.7690(10)
_cell_angle_gamma 90
_cell_formula_units_Z 4
_cell_length_a 5.8286(2)
_cell_length_b 17.7357(5)
_cell_length_c 15.3923(5)
_cell_measurement_reflns_used 9849
_cell_measurement_temperature 291(2)
_cell_measurement_theta_max 66.64
_cell_measurement_theta_min 3.80
_cell_volume 1590.41(9)
_computing_cell_refinement 'SAINT V8.38A (?, 2016)'
_computing_data_reduction 'SAINT V8.38A (?, 2016)'
_computing_molecular_graphics 'Olex2 (Dolomanov et al., 2009)'
_computing_publication_material 'Olex2 (Dolomanov et al., 2009)'
_computing_structure_refinement 'ShelXL (Sheldrick, 2015)'
_computing_structure_solution 'ShelXS-1997 (Sheldrick, 2008)'
_diffrn_ambient_temperature 291.15
_diffrn_measured_fraction_theta_full 0.998
_diffrn_measured_fraction_theta_max 0.998
_diffrn_measurement_device_type 'Bruker APEX-II CCD'
_diffrn_measurement_method '\f and \w scans'
_diffrn_radiation_type CuK\a
_diffrn_radiation_wavelength 1.54178
_diffrn_reflns_av_R_equivalents 0.0825
_diffrn_reflns_av_unetI/netI 0.0455
_diffrn_reflns_Laue_measured_fraction_full 0.998
_diffrn_reflns_Laue_measured_fraction_max 0.998
_diffrn_reflns_limit_h_max 6
_diffrn_reflns_limit_h_min -6
_diffrn_reflns_limit_k_max 21
_diffrn_reflns_limit_k_min -21
_diffrn_reflns_limit_l_max 18
_diffrn_reflns_limit_l_min -18
_diffrn_reflns_number 23492
_diffrn_reflns_point_group_measured_fraction_full 0.998
_diffrn_reflns_point_group_measured_fraction_max 0.998
_diffrn_reflns_theta_full 66.829
_diffrn_reflns_theta_max 66.829
_diffrn_reflns_theta_min 3.803
_diffrn_standards_number 0
_exptl_absorpt_coefficient_mu 5.139
_exptl_absorpt_correction_type none
_exptl_crystal_density_diffrn 1.423
_exptl_crystal_description block
_exptl_crystal_F_000 704
_exptl_crystal_size_max 0.3
_exptl_crystal_size_mid 0.28
_exptl_crystal_size_min 0.26
_refine_diff_density_max 0.694
_refine_diff_density_min -1.064
_refine_diff_density_rms 0.161
_refine_ls_extinction_coef 0.092(4)
_refine_ls_extinction_expression Fc^*^=kFc[1+0.001xFc^2^\l^3^/sin(2\q)]^-1/4^
_refine_ls_extinction_method 'SHELXL-2018/3 (Sheldrick 2018)'
_refine_ls_goodness_of_fit_ref 1.096
_refine_ls_hydrogen_treatment constr
_refine_ls_matrix_type full
_refine_ls_number_parameters 218
_refine_ls_number_reflns 2806
_refine_ls_number_restraints 141
_refine_ls_restrained_S_all 1.073
_refine_ls_R_factor_all 0.0715
_refine_ls_R_factor_gt 0.0695
_refine_ls_shift/su_max 0.000
_refine_ls_shift/su_mean 0.000
_refine_ls_structure_factor_coef Fsqd
_refine_ls_weighting_details 'w=1/[\s^2^(Fo^2^)+(0.1348P)^2^+0.4322P] where P=(Fo^2^+2Fc^2^)/3'
_refine_ls_weighting_scheme calc
_refine_ls_wR_factor_gt 0.1726
_refine_ls_wR_factor_ref 0.1765
_reflns_Friedel_coverage 0.000
_reflns_number_gt 2623
_reflns_number_total 2806
_reflns_threshold_expression 'I > 2\s(I)'
_cod_data_source_file jo8b03238_si_002.cif
_cod_data_source_block cu_20180911a_0m
_cod_database_code 4033792
_shelx_shelxl_version_number 2018/3
_shelx_space_group_comment
;
The symmetry employed for this shelxl refinement is uniquely defined
by the following loop, which should always be used as a source of
symmetry information in preference to the above space-group names.
They are only intended as comments.
;
_shelx_estimated_absorpt_t_max 0.348
_shelx_estimated_absorpt_t_min 0.308
_olex2_refinement_description
;
1. Fixed Uiso
 At 1.2 times of:
  All C(H) groups, All C(H,H) groups
2. Rigid bond restraints
 Cl1A, Cl2A, Cl3A, Cl2B, Cl3B, Cl1B, C17
 with sigma for 1-2 distances of 0.005 and sigma for 1-3 distances of 0.005
3. Uiso/Uaniso restraints and constraints
Cl1A \\sim Cl2A \\sim Cl3A \\sim Cl2B \\sim Cl3B \\sim Cl1B \\sim C17: within
3.8A with sigma of 0.02 and sigma for terminal atoms of 0.04
4. Same fragment restrains
{Cl1A, Cl2A, Cl3A} sigma for 1-2: 0.02, 1-3: 0.04
as
{Cl2B, Cl3B, Cl1B}
5. Others
 Fixed Sof: Cl1A(0.5) Cl2A(0.5) Cl3A(0.5) Cl2B(0.5) Cl3B(0.5) Cl1B(0.5)
6.a Ternary CH refined with riding coordinates:
 C16(H16)
6.b Secondary CH2 refined with riding coordinates:
 C1(H1A,H1B), C8(H8A,H8B), C9(H9A,H9B)
6.c Aromatic/amide H refined with riding coordinates:
 C3(H3), C4(H4), C5(H5), C6(H6), C7(H7), C11(H11), C12(H12), C13(H13), C14(H14)
;
_olex2_submission_special_instructions 'No special instructions were received'

loop_
_space_group_symop_operation_xyz
'x, y, z'
'-x, y+1/2, -z+1/2'
'-x, -y, -z'
'x, -y-1/2, z-1/2'

loop_
_atom_site_label
_atom_site_type_symbol
_atom_site_fract_x
_atom_site_fract_y
_atom_site_fract_z
_atom_site_U_iso_or_equiv
_atom_site_adp_type
_atom_site_occupancy
_atom_site_site_symmetry_order
_atom_site_calc_flag
_atom_site_refinement_flags_posn
_atom_site_refinement_flags_adp
_atom_site_refinement_flags_occupancy
_atom_site_disorder_assembly
_atom_site_disorder_group
C1 C 0.0715(4) 0.42626(13) 0.64219(16) 0.0238(6) Uani 1 1 d . . . . .
H1A H -0.016800 0.451666 0.596463 0.029 Uiso 1 1 calc R . . . .
H1B H -0.031545 0.415257 0.688835 0.029 Uiso 1 1 calc R . . . .
C2 C 0.1615(4) 0.35307(12) 0.60707(14) 0.0202(5) Uani 1 1 d . . . . .
C3 C 0.3639(4) 0.32095(14) 0.63809(17) 0.0299(6) Uani 1 1 d . . . . .
H3 H 0.455753 0.347059 0.678377 0.036 Uiso 1 1 calc R . . . .
C4 C 0.4319(5) 0.25064(15) 0.61012(18) 0.0357(7) Uani 1 1 d . . . . .
H4 H 0.568547 0.229794 0.631670 0.043 Uiso 1 1 calc R . . . .
C5 C 0.2975(5) 0.21115(14) 0.55022(16) 0.0338(6) Uani 1 1 d . . . . .
H5 H 0.342173 0.163557 0.531866 0.041 Uiso 1 1 calc R . . . .
C6 C 0.0981(5) 0.24266(15) 0.51816(16) 0.0346(7) Uani 1 1 d . . . . .
H6 H 0.007574 0.216338 0.477647 0.042 Uiso 1 1 calc R . . . .
C7 C 0.0298(4) 0.31332(14) 0.54540(16) 0.0282(6) Uani 1 1 d . . . . .
H7 H -0.104904 0.334423 0.522395 0.034 Uiso 1 1 calc R . . . .
C8 C 0.3813(5) 0.50774(14) 0.60271(16) 0.0284(6) Uani 1 1 d . . . . .
H8A H 0.274212 0.526231 0.558172 0.034 Uiso 1 1 calc R . . . .
H8B H 0.470131 0.467479 0.577499 0.034 Uiso 1 1 calc R . . . .
C9 C 0.5413(4) 0.57090(15) 0.63028(17) 0.0285(6) Uani 1 1 d . . . . .
H9A H 0.653140 0.552827 0.673352 0.034 Uiso 1 1 calc R . . . .
H9B H 0.622733 0.589450 0.580597 0.034 Uiso 1 1 calc R . . . .
C10 C 0.3996(4) 0.63321(13) 0.66809(13) 0.0202(5) Uani 1 1 d . . . . .
C11 C 0.4351(5) 0.70855(15) 0.64800(16) 0.0320(6) Uani 1 1 d . . . . .
H11 H 0.560480 0.722339 0.615585 0.038 Uiso 1 1 calc R . . . .
C12 C 0.2847(5) 0.76331(14) 0.67602(18) 0.0366(7) Uani 1 1 d . . . . .
H12 H 0.311495 0.813807 0.663564 0.044 Uiso 1 1 calc R . . . .
C13 C 0.0959(5) 0.74313(14) 0.72222(18) 0.0348(6) Uani 1 1 d . . . . .
H13 H -0.007160 0.779792 0.739547 0.042 Uiso 1 1 calc R . . . .
C14 C 0.0595(4) 0.66813(13) 0.74290(15) 0.0243(6) Uani 1 1 d . . . . .
H14 H -0.068578 0.654531 0.773881 0.029 Uiso 1 1 calc R . . . .
C15 C 0.2134(3) 0.61320(12) 0.71756(13) 0.0162(5) Uani 1 1 d . . . . .
C16 C 0.1721(3) 0.53097(11) 0.73933(13) 0.0152(5) Uani 1 1 d . . . . .
H16 H 0.005333 0.524533 0.741406 0.018 Uiso 1 1 calc R . . . .
C17 C 0.2724(4) 0.50846(12) 0.83136(14) 0.0193(5) Uani 1 1 d . U . . .
Cl1A Cl 0.1458(17) 0.5653(5) 0.9108(6) 0.0366(14) Uani 0.5 1 d D U P A 1
Cl2A Cl 0.216(3) 0.4133(7) 0.8549(11) 0.0397(18) Uani 0.5 1 d D U P A 1
Cl3A Cl 0.5792(13) 0.5214(7) 0.8425(5) 0.0318(10) Uani 0.5 1 d D U P A 1
N1 N 0.2519(3) 0.47733(10) 0.67509(11) 0.0177(5) Uani 1 1 d . . . . .
Cl2B Cl 0.175(3) 0.4147(7) 0.8550(11) 0.0392(18) Uani 0.5 1 d D U P A 2
Cl3B Cl 0.5685(14) 0.5086(7) 0.8399(6) 0.044(2) Uani 0.5 1 d D U P A 2
Cl1B Cl 0.1645(18) 0.5670(5) 0.9150(6) 0.0390(15) Uani 0.5 1 d D U P A 2

loop_
_atom_site_aniso_label
_atom_site_aniso_U_11
_atom_site_aniso_U_22
_atom_site_aniso_U_33
_atom_site_aniso_U_23
_atom_site_aniso_U_13
_atom_site_aniso_U_12
C1 0.0222(12) 0.0188(12) 0.0301(13) -0.0076(9) -0.0052(9) -0.0014(8)
C2 0.0257(11) 0.0163(11) 0.0185(11) 0.0001(9) -0.0007(8) -0.0029(8)
C3 0.0342(14) 0.0237(13) 0.0312(13) -0.0082(10) -0.0098(10) 0.0019(10)
C4 0.0442(16) 0.0272(14) 0.0353(15) -0.0021(11) -0.0060(11) 0.0100(11)
C5 0.0598(17) 0.0169(12) 0.0247(13) -0.0044(10) 0.0022(11) 0.0013(11)
C6 0.0568(17) 0.0242(13) 0.0221(12) -0.0085(10) -0.0088(11) -0.0112(11)
C7 0.0328(13) 0.0249(13) 0.0263(12) -0.0008(10) -0.0110(10) -0.0050(9)
C8 0.0405(14) 0.0250(13) 0.0203(12) -0.0053(10) 0.0118(10) -0.0017(10)
C9 0.0271(13) 0.0312(13) 0.0280(13) 0.0013(10) 0.0133(10) -0.0034(9)
C10 0.0259(11) 0.0183(11) 0.0163(11) 0.0032(8) -0.0002(8) -0.0036(8)
C11 0.0442(15) 0.0265(13) 0.0250(12) 0.0097(10) -0.0033(10) -0.0122(10)
C12 0.0608(18) 0.0127(12) 0.0356(15) 0.0057(10) -0.0121(12) -0.0023(11)
C13 0.0499(16) 0.0169(12) 0.0371(15) -0.0016(10) -0.0077(11) 0.0110(10)
C14 0.0315(12) 0.0159(12) 0.0252(12) -0.0021(9) -0.0024(9) 0.0061(9)
C15 0.0218(11) 0.0109(11) 0.0158(10) 0.0012(8) -0.0020(8) 0.0007(8)
C16 0.0158(10) 0.0115(10) 0.0183(11) -0.0003(8) 0.0027(8) -0.0004(7)
C17 0.0259(12) 0.0153(11) 0.0167(11) 0.0023(8) 0.0026(8) -0.0012(8)
Cl1A 0.0419(17) 0.049(3) 0.019(2) -0.0113(15) 0.0128(15) 0.0042(13)
Cl2A 0.062(5) 0.0182(13) 0.0389(17) 0.0176(11) -0.003(2) -0.0072(18)
Cl3A 0.0195(13) 0.047(3) 0.0288(14) 0.0010(11) -0.0015(10) -0.0040(11)
N1 0.0214(10) 0.0138(9) 0.0180(10) -0.0054(7) 0.0034(7) -0.0021(6)
Cl2B 0.058(4) 0.0227(16) 0.0369(16) 0.0114(13) -0.001(2) -0.012(2)
Cl3B 0.0264(15) 0.061(4) 0.045(2) 0.015(2) -0.0129(12) -0.0042(16)
Cl1B 0.067(4) 0.033(2) 0.0168(18) -0.0019(14) 0.0051(15) 0.0038(17)

loop_
_atom_type_symbol
_atom_type_description
_atom_type_scat_dispersion_real
_atom_type_scat_dispersion_imag
_atom_type_scat_source
C C 0.0181 0.0091 'International Tables Vol C Tables 4.2.6.8 and 6.1.1.4'
H H 0.0000 0.0000 'International Tables Vol C Tables 4.2.6.8 and 6.1.1.4'
Cl Cl 0.3639 0.7018 'International Tables Vol C Tables 4.2.6.8 and 6.1.1.4'
N N 0.0311 0.0180 'International Tables Vol C Tables 4.2.6.8 and 6.1.1.4'

loop_
_geom_angle_atom_site_label_1
_geom_angle_atom_site_label_2
_geom_angle_atom_site_label_3
_geom_angle
H1A C1 H1B 107.7
C2 C1 H1A 108.8
C2 C1 H1B 108.8
N1 C1 H1A 108.8
N1 C1 H1B 108.8
N1 C1 C2 113.72(18)
C3 C2 C1 122.3(2)
C3 C2 C7 118.2(2)
C7 C2 C1 119.3(2)
C2 C3 H3 119.5
C4 C3 C2 121.0(2)
C4 C3 H3 119.5
C3 C4 H4 119.9
C3 C4 C5 120.2(2)
C5 C4 H4 119.9
C4 C5 H5 120.3
C6 C5 C4 119.4(2)
C6 C5 H5 120.3
C5 C6 H6 119.7
C5 C6 C7 120.6(2)
C7 C6 H6 119.7
C2 C7 H7 119.8
C6 C7 C2 120.5(2)
C6 C7 H7 119.8
H8A C8 H8B 107.8
C9 C8 H8A 109.0
C9 C8 H8B 109.0
N1 C8 H8A 109.0
N1 C8 H8B 109.0
N1 C8 C9 112.75(19)
C8 C9 H9A 110.1
C8 C9 H9B 110.1
H9A C9 H9B 108.4
C10 C9 C8 108.16(19)
C10 C9 H9A 110.1
C10 C9 H9B 110.1
C11 C10 C9 122.2(2)
C11 C10 C15 119.5(2)
C15 C10 C9 118.0(2)
C10 C11 H11 119.8
C12 C11 C10 120.3(2)
C12 C11 H11 119.8
C11 C12 H12 119.9
C13 C12 C11 120.1(2)
C13 C12 H12 119.9
C12 C13 H13 120.0
C12 C13 C14 119.9(2)
C14 C13 H13 120.0
C13 C14 H14 119.9
C13 C14 C15 120.3(2)
C15 C14 H14 119.9
C10 C15 C16 119.88(19)
C14 C15 C10 119.8(2)
C14 C15 C16 120.3(2)
C15 C16 H16 106.5
C15 C16 C17 112.77(17)
C17 C16 H16 106.5
N1 C16 C15 114.89(17)
N1 C16 H16 106.5
N1 C16 C17 109.17(17)
C16 C17 Cl1A 109.2(4)
C16 C17 Cl2A 111.3(6)
C16 C17 Cl3A 113.2(3)
C16 C17 Cl2B 107.9(6)
C16 C17 Cl3B 114.4(3)
C16 C17 Cl1B 112.0(3)
Cl1A C17 Cl3A 107.2(5)
Cl2A C17 Cl1A 108.7(6)
Cl2A C17 Cl3A 107.1(6)
Cl3B C17 Cl2B 107.9(6)
Cl3B C17 Cl1B 108.5(5)
Cl1B C17 Cl2B 105.8(6)
C1 N1 C8 110.17(18)
C16 N1 C1 113.35(17)
C16 N1 C8 117.21(17)

loop_
_geom_bond_atom_site_label_1
_geom_bond_atom_site_label_2
_geom_bond_distance
C1 H1A 0.9700
C1 H1B 0.9700
C1 C2 1.507(3)
C1 N1 1.466(3)
C2 C3 1.382(3)
C2 C7 1.394(3)
C3 H3 0.9300
C3 C4 1.381(4)
C4 H4 0.9300
C4 C5 1.382(4)
C5 H5 0.9300
C5 C6 1.368(4)
C6 H6 0.9300
C6 C7 1.384(4)
C7 H7 0.9300
C8 H8A 0.9700
C8 H8B 0.9700
C8 C9 1.510(3)
C8 N1 1.467(3)
C9 H9A 0.9700
C9 H9B 0.9700
C9 C10 1.507(3)
C10 C11 1.389(3)
C10 C15 1.391(3)
C11 H11 0.9300
C11 C12 1.386(4)
C12 H12 0.9300
C12 C13 1.376(4)
C13 H13 0.9300
C13 C14 1.386(4)
C14 H14 0.9300
C14 C15 1.388(3)
C15 C16 1.517(3)
C16 H16 0.9800
C16 C17 1.567(3)
C16 N1 1.459(3)
C17 Cl1A 1.764(8)
C17 Cl2A 1.760(12)
C17 Cl3A 1.806(8)
C17 Cl2B 1.797(12)
C17 Cl3B 1.727(9)
C17 Cl1B 1.784(9)

loop_
_geom_torsion_atom_site_label_1
_geom_torsion_atom_site_label_2
_geom_torsion_atom_site_label_3
_geom_torsion_atom_site_label_4
_geom_torsion
C1 C2 C3 C4 174.2(2)
C1 C2 C7 C6 -173.9(2)
C2 C1 N1 C8 70.5(2)
C2 C1 N1 C16 -155.96(19)
C2 C3 C4 C5 0.1(4)
C3 C2 C7 C6 1.8(4)
C3 C4 C5 C6 0.8(4)
C4 C5 C6 C7 -0.3(4)
C5 C6 C7 C2 -1.0(4)
C7 C2 C3 C4 -1.3(4)
C8 C9 C10 C11 -136.2(2)
C8 C9 C10 C15 37.3(3)
C9 C8 N1 C1 169.8(2)
C9 C8 N1 C16 38.3(3)
C9 C10 C11 C12 172.5(2)
C9 C10 C15 C14 -170.7(2)
C9 C10 C15 C16 5.9(3)
C10 C11 C12 C13 -1.6(4)
C10 C15 C16 C17 96.6(2)
C10 C15 C16 N1 -29.4(3)
C11 C10 C15 C14 2.9(3)
C11 C10 C15 C16 179.6(2)
C11 C12 C13 C14 1.8(4)
C12 C13 C14 C15 0.3(4)
C13 C14 C15 C10 -2.7(3)
C13 C14 C15 C16 -179.3(2)
C14 C15 C16 C17 -86.8(2)
C14 C15 C16 N1 147.2(2)
C15 C10 C11 C12 -0.8(3)
C15 C16 C17 Cl1A 58.9(4)
C15 C16 C17 Cl2A 178.8(6)
C15 C16 C17 Cl3A -60.5(4)
C15 C16 C17 Cl2B 171.6(6)
C15 C16 C17 Cl3B -68.4(5)
C15 C16 C17 Cl1B 55.6(4)
C15 C16 N1 C1 -124.16(19)
C15 C16 N1 C8 5.9(3)
C17 C16 N1 C1 108.0(2)
C17 C16 N1 C8 -121.9(2)
N1 C1 C2 C3 29.3(3)
N1 C1 C2 C7 -155.2(2)
N1 C8 C9 C10 -59.5(3)
N1 C16 C17 Cl1A -172.1(4)
N1 C16 C17 Cl2A -52.2(7)
N1 C16 C17 Cl3A 68.5(4)
N1 C16 C17 Cl2B -59.4(6)
N1 C16 C17 Cl3B 60.6(5)
N1 C16 C17 Cl1B -175.4(4)
